data_7127760
loop_
_publ_author_name
'Yan, Cai-Xin'
'Lin, Qian-Qian'
'Li, Sha'
'Wu, Cheng-Juan'
'Li, Yan-An'
'Fan, Jian-Zhong'
'Ma, Jian-Ping'
'Geng, Yan'
'Dong, Yu-Bin'

_publ_section_title
;
 Synthesis of fulvene-containing boron complexes with aggregation-induced
 emission and mechanochromic luminescence.
;
_journal_issue 92
_journal_name_full 'Chemical communications (Cambridge, England)'
_journal_page_first 14435
_journal_page_last 14438
_journal_paper_doi 10.1039/d0cc05757f
_journal_volume 56
_journal_year 2020
_chemical_formula_moiety 'C31 H25 B F2 O2'
_chemical_formula_sum 'C31 H25 B F2 O2'
_chemical_formula_weight 478.32
_space_group_crystal_system monoclinic
_space_group_IT_number 15
_space_group_name_Hall '-C 2yc'
_space_group_name_H-M_alt 'C 1 2/c 1'
_atom_sites_solution_hydrogens geom
_atom_sites_solution_primary iterative
_atom_sites_solution_secondary difmap
_audit_creation_date 2019-04-11
_audit_creation_method
;
  Olex2 1.2
  (compiled Apr 23 2013 17:54:37, GUI svn.r4466)
;
_audit_update_record
;
2019-05-08 deposited with the CCDC.	2020-10-22 downloaded from the CCDC.
;
_cell_angle_alpha 90.00
_cell_angle_beta 123.726(11)
_cell_angle_gamma 90.00
_cell_formula_units_Z 8
_cell_length_a 24.5441(19)
_cell_length_b 12.1699(4)
_cell_length_c 20.6663(16)
_cell_measurement_reflns_used 5105
_cell_measurement_temperature 293(2)
_cell_measurement_theta_max 70.6670
_cell_measurement_theta_min 5.6590
_cell_volume 5134.1(9)
_computing_cell_refinement 'CrysAlisPro 1.171.38.41 (Rigaku OD, 2015)'
_computing_data_collection 'CrysAlisPro 1.171.38.41 (Rigaku OD, 2015)'
_computing_data_reduction 'CrysAlisPro 1.171.38.41 (Rigaku OD, 2015)'
_computing_molecular_graphics
;
O. V. Dolomanov, L. J. Bourhis, R. J. Gildea, J. A. K. Howard and H. Puschmann,
OLEX2: a complete structure solution, refinement and analysis program.
J. Appl. Cryst. (2009). 42, 339-341.
;
_computing_publication_material
;
O. V. Dolomanov, L. J. Bourhis, R. J. Gildea, J. A. K. Howard and H. Puschmann,
OLEX2: a complete structure solution, refinement and analysis program.
J. Appl. Cryst. (2009). 42, 339-341.
;
_computing_structure_refinement
;
XL, G.M. Sheldrick, Acta Cryst.
(2008). A64, 112-122
;
_computing_structure_solution 'SUPERFLIP, J. Appl. Cryst. (2007) 40, 786-790'
_diffrn_ambient_temperature 293(2)
_diffrn_detector 'CCD plate'
_diffrn_detector_area_resol_mean 16.0793
_diffrn_detector_type Eos
_diffrn_measured_fraction_theta_full 0.9983
_diffrn_measured_fraction_theta_max 0.9873
_diffrn_measurement_details
;
List of Runs (angles in degrees, time in seconds):

  # Type    Start    End  Width  t~exp~   \w     \q     \k     \f   Frames
#--------------------------------------------------------------------------
  1  \w     28.00 126.00   1.00    1.50    --   54.00  37.00  90.00   98
  2  \w    117.00 142.00   1.00    1.50    --  108.00 -25.00 150.00   25
  3  \w    100.00 127.00   1.00    1.50    --  108.00 -50.00 120.00   27
  4  \w     81.00 107.00   1.00    1.50    --  108.00 -25.00 150.00   26
  5  \w     77.00 141.00   1.00    1.50    --  108.00 -91.00 150.00   64
  6  \w     94.00 120.00   1.00    1.50    --  108.00-123.00 118.00   26
  7  \w     70.00 108.00   1.00    1.50    --  108.00-111.00   0.00   38
  8  \w     91.00 116.00   1.00    1.50    --  108.00-111.00-120.00   25
  9  \w     63.00  89.00   1.00    1.50    --  108.00-111.00-180.00   26
 10  \w     44.00  70.00   1.00    1.50    --  108.00-111.00-120.00   26
 11  \w     38.00 127.00   1.00    1.50    --  108.00 -50.00-120.00   89
 12  \w     91.00 177.00   1.00    1.50    --  108.00  50.00 -30.00   86
 13  \w    153.00 178.00   1.00    1.50    --  108.00 111.00  60.00   25
 14  \w    100.00 178.00   1.00    1.50    --  108.00 111.00 -90.00   78
 15  \w    100.00 126.00   1.00    1.50    --  108.00 111.00  60.00   26
 16  \w     74.00 122.00   1.00    1.50    --   54.00  57.00 -30.00   48
 17  \w     74.00 177.00   1.00    1.50    --  108.00  25.00  60.00  103
 18  \w     42.00 111.00   1.00    1.50    --   54.00-125.00-180.00   69
 19  \w     40.00 130.00   1.00    1.50    --  108.00 -77.00   0.00   90
 20  \w     45.00  81.00   1.00    1.50    --  108.00 -50.00 120.00   36
 21  \w     41.00  71.00   1.00    1.50    --  108.00 -25.00 150.00   30
 22  \w     26.00  64.00   1.00    1.50    --   54.00-125.00  30.00   38
 23  \w     40.00  67.00   1.00    1.50    --   54.00-123.00 118.00   27
 24  \w     38.00 118.00   1.00    1.50    --  108.00 -37.00   0.00   80
 25  \w     31.00  59.00   1.00    1.50    --    0.00  57.00-150.00   28
 26  \w    -21.00  27.00   1.00    1.50    --    0.00  57.00-150.00   48
 27  \w    -32.00  10.00   1.00    1.50    --    0.00 -57.00   0.00   42
 28  \w    -36.00  -9.00   1.00    1.50    --    0.00 -57.00  90.00   27
 29  \w    -12.00  74.00   1.00    1.50    --   54.00 -37.00 150.00   86
 30  \w    -15.00  24.00   1.00    1.50    --   54.00 -57.00 120.00   39
 31  \w    -16.00  42.00   1.00    1.50    --   54.00 -77.00 -60.00   58
 32  \w    -69.00 -40.00   1.00    1.50    --    0.00 -57.00  90.00   29
;
_diffrn_measurement_device 'four-circle diffractometer'
_diffrn_measurement_device_type 'SuperNova, Dual, Cu at zero, Eos'
_diffrn_measurement_method '\w scans'
_diffrn_orient_matrix_type 'CrysAlisPro convention (1999,Acta A55,543-557)'
_diffrn_orient_matrix_UB_11 0.0211557000
_diffrn_orient_matrix_UB_12 -0.0568033000
_diffrn_orient_matrix_UB_13 -0.0493111000
_diffrn_orient_matrix_UB_21 0.0721450000
_diffrn_orient_matrix_UB_22 0.0266819000
_diffrn_orient_matrix_UB_23 0.0628360000
_diffrn_orient_matrix_UB_31 0.0065993000
_diffrn_orient_matrix_UB_32 -0.1099498000
_diffrn_orient_matrix_UB_33 0.0407198000
_diffrn_radiation_monochromator mirror
_diffrn_radiation_probe x-ray
_diffrn_radiation_type 'Cu K\a'
_diffrn_radiation_wavelength 1.54184
_diffrn_reflns_av_R_equivalents 0.0277
_diffrn_reflns_av_unetI/netI 0.0246
_diffrn_reflns_limit_h_max 27
_diffrn_reflns_limit_h_min -29
_diffrn_reflns_limit_k_max 13
_diffrn_reflns_limit_k_min -14
_diffrn_reflns_limit_l_max 24
_diffrn_reflns_limit_l_min -17
_diffrn_reflns_number 16290
_diffrn_reflns_theta_full 67.07
_diffrn_reflns_theta_max 67.07
_diffrn_reflns_theta_min 4.23
_diffrn_source 'micro-focus sealed X-ray tube'
_diffrn_source_type 'SuperNova (Cu) X-ray Source'
_exptl_absorpt_coefficient_mu 0.693
_exptl_absorpt_correction_T_max 1.00000
_exptl_absorpt_correction_T_min 0.71981
_exptl_absorpt_correction_type multi-scan
_exptl_absorpt_process_details
;
CrysAlisPro 1.171.38.41 (Rigaku Oxford Diffraction, 2015)
Empirical absorption correction using spherical harmonics,
 implemented in SCALE3 ABSPACK scaling algorithm.
;
_exptl_crystal_colour 'clear light orange'
_exptl_crystal_density_diffrn 1.238
_exptl_crystal_density_method 'not measured'
_exptl_crystal_description block
_exptl_crystal_F_000 2000
_exptl_crystal_size_max 0.21
_exptl_crystal_size_mid 0.09
_exptl_crystal_size_min 0.05
_refine_diff_density_max 0.524
_refine_diff_density_min -0.400
_refine_diff_density_rms 0.051
_refine_ls_extinction_coef 0.00044(12)
_refine_ls_extinction_expression Fc^*^=kFc[1+0.001xFc^2^\l^3^/sin(2\q)]^-1/4^
_refine_ls_extinction_method SHELXL
_refine_ls_goodness_of_fit_ref 1.057
_refine_ls_hydrogen_treatment mixed
_refine_ls_matrix_type full
_refine_ls_number_parameters 354
_refine_ls_number_reflns 4594
_refine_ls_number_restraints 60
_refine_ls_restrained_S_all 1.088
_refine_ls_R_factor_all 0.0967
_refine_ls_R_factor_gt 0.0745
_refine_ls_shift/su_max 0.001
_refine_ls_shift/su_mean 0.000
_refine_ls_structure_factor_coef Fsqd
_refine_ls_weighting_details 'calc w=1/[\s^2^(Fo^2^)+(0.1386P)^2^+4.2806P] where P=(Fo^2^+2Fc^2^)/3'
_refine_ls_weighting_scheme calc
_refine_ls_wR_factor_gt 0.2210
_refine_ls_wR_factor_ref 0.2422
_reflns_number_gt 3406
_reflns_number_total 4594
_reflns_threshold_expression >2sigma(I)
_cod_data_source_file d0cc05757f2.cif
_cod_data_source_block exp_3249
_cod_original_cell_volume 5134.1(6)
_cod_database_code 7127760
_chemical_oxdiff_formula 'C1 H1 N1 O1'
_reflns_odcompleteness_completeness 99.83
_reflns_odcompleteness_iscentric 1
_reflns_odcompleteness_theta 66.97
_olex2_refinement_description
;
1. Fixed Uiso
 At 1.2 times of:
  All C(H) groups
 At 1.5 times of:
  All C(H,H,H) groups
2. Uiso/Uaniso restraints and constraints
C15 \\sim C16 \\sim C17 \\sim C18 \\sim C16' \\sim C17' \\sim C18': within 1.7A with sigma of 0.005 and sigma for terminal atoms of 0.005
3. Others
 Sof(C16')=Sof(H16D)=Sof(H16E)=Sof(H16F)=Sof(C17')=Sof(H17D)=Sof(H17E)=
 Sof(H17F)=Sof(C18')=Sof(H18D)=Sof(H18E)=Sof(H18F)=1-FVAR(1)
 Sof(C16)=Sof(H16A)=Sof(H16B)=Sof(H16C)=Sof(C17)=Sof(H17A)=Sof(H17B)=Sof(H17C)=
 Sof(C18)=Sof(H18A)=Sof(H18B)=Sof(H18C)=FVAR(1)
4.a Me refined with riding coordinates:
 C16(H16A,H16B,H16C), C17(H17A,H17B,H17C), C18(H18A,H18B,H18C), C16'(H16D,H16E,
 H16F), C17'(H17D,H17E,H17F), C18'(H18D,H18E,H18F)
4.b Aromatic/amide H refined with riding coordinates:
 C1(H1), C3(H3), C4(H4), C5(H5), C6(H6), C8(H8), C9(H9), C13(H13), C19(H19),
 C23(H23), C25(H25), C26(H26), C27(H27), C28(H28), C30(H30), C31(H31)
;
_oxdiff_exptl_absorpt_empirical_details
;
Empirical correction (ABSPACK) includes:
- Absorption correction using spherical harmonics
- Frame scaling
;
_oxdiff_exptl_absorpt_empirical_full_max 1.402
_oxdiff_exptl_absorpt_empirical_full_min 0.640

loop_
_space_group_symop_id
_space_group_symop_operation_xyz
1 'x, y, z'
2 '-x, y, -z+1/2'
3 'x+1/2, y+1/2, z'
4 '-x+1/2, y+1/2, -z+1/2'
5 '-x, -y, -z'
6 'x, -y, z-1/2'
7 '-x+1/2, -y+1/2, -z'
8 'x+1/2, -y+1/2, z-1/2'

loop_
_atom_site_label
_atom_site_type_symbol
_atom_site_fract_x
_atom_site_fract_y
_atom_site_fract_z
_atom_site_U_iso_or_equiv
_atom_site_adp_type
_atom_site_occupancy
_atom_site_symmetry_multiplicity
_atom_site_calc_flag
_atom_site_refinement_flags
_atom_site_disorder_assembly
_atom_site_disorder_group
B1 B 0.3006(3) 0.4842(3) 0.3914(4) 0.0980(18) Uani 1 1 d . . .
C1 C 0.39744(15) 0.5429(3) 0.24196(19) 0.0661(8) Uani 1 1 d . . .
H1 H 0.4001 0.4685 0.2338 0.079 Uiso 1 1 calc R . .
C2 C 0.40866(15) 0.6232(3) 0.19936(18) 0.0686(8) Uani 1 1 d . . .
C3 C 0.42219(18) 0.5917(4) 0.1452(2) 0.0840(10) Uani 1 1 d . . .
H3 H 0.4240 0.5175 0.1358 0.101 Uiso 1 1 calc R . .
C4 C 0.4329(2) 0.6685(5) 0.1055(3) 0.1008(14) Uani 1 1 d . . .
H4 H 0.4419 0.6470 0.0692 0.121 Uiso 1 1 calc R . .
C5 C 0.4303(2) 0.7822(5) 0.1202(3) 0.1135(17) Uani 1 1 d . . .
H5 H 0.4384 0.8346 0.0938 0.136 Uiso 1 1 calc R . .
C6 C 0.4165(2) 0.8145(4) 0.1707(3) 0.1079(15) Uani 1 1 d . . .
H6 H 0.4144 0.8891 0.1787 0.129 Uiso 1 1 calc R . .
C7 C 0.40471(18) 0.7342(3) 0.2137(2) 0.0780(9) Uani 1 1 d . . .
C8 C 0.3901(2) 0.7655(3) 0.2668(3) 0.0907(12) Uani 1 1 d . . .
H8 H 0.3884 0.8397 0.2763 0.109 Uiso 1 1 calc R . .
C9 C 0.37831(19) 0.6886(3) 0.3050(2) 0.0798(10) Uani 1 1 d . . .
H9 H 0.3669 0.7107 0.3390 0.096 Uiso 1 1 calc R . .
C10 C 0.38309(15) 0.5744(3) 0.29385(19) 0.0632(8) Uani 1 1 d . . .
C11 C 0.36687(16) 0.4944(2) 0.33415(18) 0.0602(7) Uani 1 1 d . . .
C12 C 0.39887(14) 0.3936(2) 0.36313(17) 0.0574(7) Uani 1 1 d . . .
C13 C 0.45761(15) 0.3616(2) 0.37182(18) 0.0618(7) Uani 1 1 d . . .
H13 H 0.4825 0.4064 0.3613 0.074 Uiso 1 1 calc R . .
C14 C 0.47343(14) 0.2537(3) 0.39830(19) 0.0626(7) Uani 1 1 d . A .
C15 C 0.5326(2) 0.1890(4) 0.4162(3) 0.0954(11) Uani 1 1 d U . .
C16 C 0.5733(4) 0.2529(7) 0.3918(6) 0.1075(18) Uani 0.577(5) 1 d PU A 1
H16A H 0.6094 0.2084 0.4016 0.161 Uiso 0.577(5) 1 calc PR A 1
H16B H 0.5896 0.3197 0.4213 0.161 Uiso 0.577(5) 1 calc PR A 1
H16C H 0.5460 0.2702 0.3373 0.161 Uiso 0.577(5) 1 calc PR A 1
C17 C 0.5056(4) 0.0888(7) 0.3587(6) 0.111(2) Uani 0.577(5) 1 d PU A 1
H17A H 0.4766 0.1149 0.3064 0.167 Uiso 0.577(5) 1 calc PR A 1
H17B H 0.4823 0.0402 0.3717 0.167 Uiso 0.577(5) 1 calc PR A 1
H17C H 0.5415 0.0501 0.3628 0.167 Uiso 0.577(5) 1 calc PR A 1
C18 C 0.5667(5) 0.1443(9) 0.4935(7) 0.134(3) Uani 0.577(5) 1 d PU A 1
H18A H 0.5368 0.1021 0.4997 0.202 Uiso 0.577(5) 1 calc PR A 1
H18B H 0.5844 0.2032 0.5307 0.202 Uiso 0.577(5) 1 calc PR A 1
H18C H 0.6017 0.0978 0.5018 0.202 Uiso 0.577(5) 1 calc PR A 1
C19 C 0.42380(14) 0.2152(2) 0.40578(18) 0.0585(7) Uani 1 1 d . . .
H19 H 0.4219 0.1447 0.4218 0.070 Uiso 1 1 calc R A .
C20 C 0.37681(15) 0.2978(2) 0.38571(17) 0.0551(7) Uani 1 1 d . A .
C21 C 0.32099(15) 0.2856(2) 0.38635(18) 0.0575(7) Uani 1 1 d . . .
C22 C 0.29880(14) 0.1779(2) 0.39648(17) 0.0536(7) Uani 1 1 d . A .
C23 C 0.29631(13) 0.0864(2) 0.35720(17) 0.0543(7) Uani 1 1 d . . .
H23 H 0.3101 0.0905 0.3234 0.065 Uiso 1 1 calc R A .
C24 C 0.27320(13) -0.0150(2) 0.36665(16) 0.0514(6) Uani 1 1 d . A .
C25 C 0.26801(16) -0.1103(2) 0.32497(19) 0.0648(8) Uani 1 1 d . . .
H25 H 0.2811 -0.1082 0.2905 0.078 Uiso 1 1 calc R A .
C26 C 0.24408(18) -0.2054(3) 0.3345(2) 0.0748(9) Uani 1 1 d . A .
H26 H 0.2408 -0.2676 0.3064 0.090 Uiso 1 1 calc R . .
C27 C 0.22425(17) -0.2103(3) 0.3865(2) 0.0735(9) Uani 1 1 d . . .
H27 H 0.2079 -0.2757 0.3926 0.088 Uiso 1 1 calc R A .
C28 C 0.22878(15) -0.1207(2) 0.4276(2) 0.0661(8) Uani 1 1 d . A .
H28 H 0.2157 -0.1251 0.4620 0.079 Uiso 1 1 calc R . .
C29 C 0.25325(13) -0.0194(2) 0.41915(17) 0.0532(7) Uani 1 1 d . . .
C30 C 0.25721(15) 0.0757(2) 0.45993(19) 0.0628(8) Uani 1 1 d . A .
H30 H 0.2453 0.0726 0.4954 0.075 Uiso 1 1 calc R . .
C31 C 0.27826(16) 0.1722(2) 0.4482(2) 0.0630(8) Uani 1 1 d . . .
H31 H 0.2792 0.2351 0.4743 0.076 Uiso 1 1 calc R A .
C16' C 0.5427(6) 0.0791(10) 0.4575(9) 0.117(3) Uani 0.423(5) 1 d PU A 2
H16D H 0.5063 0.0314 0.4244 0.175 Uiso 0.423(5) 1 calc PR A 2
H16E H 0.5455 0.0913 0.5051 0.175 Uiso 0.423(5) 1 calc PR A 2
H16F H 0.5824 0.0456 0.4687 0.175 Uiso 0.423(5) 1 calc PR A 2
C17' C 0.5956(5) 0.2579(10) 0.4691(9) 0.115(2) Uani 0.423(5) 1 d PU A 2
H17D H 0.6323 0.2215 0.4736 0.173 Uiso 0.423(5) 1 calc PR A 2
H17E H 0.6032 0.2655 0.5197 0.173 Uiso 0.423(5) 1 calc PR A 2
H17F H 0.5902 0.3293 0.4465 0.173 Uiso 0.423(5) 1 calc PR A 2
C18' C 0.5319(6) 0.1696(11) 0.3441(9) 0.120(2) Uani 0.423(5) 1 d PU A 2
H18D H 0.5003 0.1138 0.3131 0.180 Uiso 0.423(5) 1 calc PR A 2
H18E H 0.5745 0.1461 0.3583 0.180 Uiso 0.423(5) 1 calc PR A 2
H18F H 0.5204 0.2365 0.3147 0.180 Uiso 0.423(5) 1 calc PR A 2
F1 F 0.2464(2) 0.53839(19) 0.3742(3) 0.1645(18) Uani 1 1 d . . .
F2 F 0.3514(2) 0.4991(2) 0.4661(2) 0.1488(15) Uani 1 1 d . . .
O1 O 0.31876(12) 0.52745(17) 0.33879(15) 0.0729(7) Uani 1 1 d . . .
O2 O 0.28360(13) 0.36654(16) 0.37958(17) 0.0802(8) Uani 1 1 d . A .

loop_
_atom_site_aniso_label
_atom_site_aniso_U_11
_atom_site_aniso_U_22
_atom_site_aniso_U_33
_atom_site_aniso_U_23
_atom_site_aniso_U_13
_atom_site_aniso_U_12
B1 0.178(5) 0.0412(19) 0.152(5) 0.005(2) 0.139(5) 0.006(2)
C1 0.0618(17) 0.0628(18) 0.0728(19) 0.0050(15) 0.0368(15) -0.0076(14)
C2 0.0520(15) 0.085(2) 0.0623(17) 0.0037(15) 0.0277(14) -0.0060(15)
C3 0.080(2) 0.097(3) 0.079(2) 0.0018(19) 0.0466(19) -0.006(2)
C4 0.088(3) 0.132(4) 0.080(2) 0.022(2) 0.045(2) -0.015(3)
C5 0.116(4) 0.130(4) 0.094(3) 0.034(3) 0.058(3) -0.020(3)
C6 0.119(4) 0.098(3) 0.115(3) 0.025(3) 0.070(3) -0.017(3)
C7 0.077(2) 0.064(2) 0.085(2) 0.0139(17) 0.0395(19) -0.0023(16)
C8 0.115(3) 0.0530(19) 0.127(3) 0.007(2) 0.082(3) -0.0068(19)
C9 0.095(2) 0.0540(18) 0.106(3) 0.0086(17) 0.066(2) -0.0053(16)
C10 0.0636(17) 0.0589(17) 0.0734(18) 0.0087(14) 0.0420(15) -0.0058(13)
C11 0.0740(18) 0.0460(15) 0.0718(18) -0.0002(12) 0.0474(16) -0.0094(13)
C12 0.0679(17) 0.0485(15) 0.0652(17) -0.0012(12) 0.0429(14) -0.0087(12)
C13 0.0626(17) 0.0573(16) 0.0723(18) -0.0001(13) 0.0416(15) -0.0125(13)
C14 0.0575(16) 0.0580(17) 0.0730(18) -0.0037(14) 0.0368(15) -0.0073(13)
C15 0.0791(19) 0.082(2) 0.146(3) 0.013(2) 0.076(2) 0.0109(16)
C16 0.083(3) 0.094(3) 0.162(4) 0.011(3) 0.079(3) 0.005(2)
C17 0.096(3) 0.090(3) 0.164(4) -0.006(3) 0.082(3) 0.013(3)
C18 0.100(4) 0.113(4) 0.159(5) 0.025(4) 0.052(4) 0.027(3)
C19 0.0637(16) 0.0458(14) 0.0713(17) 0.0010(12) 0.0408(15) -0.0047(12)
C20 0.0686(17) 0.0418(13) 0.0676(16) -0.0002(12) 0.0458(14) -0.0055(12)
C21 0.0757(18) 0.0405(14) 0.0755(18) 0.0015(12) 0.0540(16) -0.0001(12)
C22 0.0613(16) 0.0397(13) 0.0737(17) 0.0031(12) 0.0460(15) 0.0013(11)
C23 0.0621(15) 0.0473(14) 0.0671(16) 0.0050(12) 0.0444(14) 0.0023(12)
C24 0.0521(14) 0.0417(13) 0.0606(15) 0.0047(11) 0.0315(13) 0.0045(10)
C25 0.080(2) 0.0474(15) 0.0743(19) 0.0004(13) 0.0477(17) 0.0040(14)
C26 0.087(2) 0.0429(15) 0.088(2) -0.0039(15) 0.0440(19) -0.0003(14)
C27 0.078(2) 0.0447(16) 0.101(3) 0.0072(16) 0.052(2) -0.0059(14)
C28 0.0694(18) 0.0483(16) 0.092(2) 0.0106(15) 0.0520(17) -0.0003(13)
C29 0.0517(14) 0.0450(14) 0.0685(17) 0.0057(12) 0.0368(13) 0.0023(11)
C30 0.0773(19) 0.0534(16) 0.086(2) 0.0017(14) 0.0626(18) -0.0020(14)
C31 0.082(2) 0.0456(15) 0.089(2) -0.0049(14) 0.0641(18) -0.0047(13)
C16' 0.089(4) 0.089(4) 0.161(5) 0.022(4) 0.062(4) 0.017(3)
C17' 0.080(3) 0.094(4) 0.163(4) 0.010(4) 0.062(4) 0.004(3)
C18' 0.098(3) 0.102(3) 0.162(4) 0.002(3) 0.073(3) 0.015(3)
F1 0.259(4) 0.0552(13) 0.340(5) 0.052(2) 0.267(4) 0.0501(18)
F2 0.296(5) 0.0768(17) 0.133(2) -0.0266(15) 0.157(3) -0.049(2)
O1 0.0978(16) 0.0464(11) 0.1071(17) 0.0115(11) 0.0772(15) 0.0041(10)
O2 0.1107(18) 0.0406(11) 0.140(2) 0.0124(12) 0.1011(18) 0.0098(11)

loop_
_atom_type_symbol
_atom_type_description
_atom_type_scat_dispersion_real
_atom_type_scat_dispersion_imag
_atom_type_scat_source
C C 0.0181 0.0091 'International Tables Vol C Tables 4.2.6.8 and 6.1.1.4'
H H 0.0000 0.0000 'International Tables Vol C Tables 4.2.6.8 and 6.1.1.4'
O O 0.0492 0.0322 'International Tables Vol C Tables 4.2.6.8 and 6.1.1.4'
B B 0.0090 0.0039 'International Tables Vol C Tables 4.2.6.8 and 6.1.1.4'
F F 0.0727 0.0534 'International Tables Vol C Tables 4.2.6.8 and 6.1.1.4'

loop_
_geom_angle_atom_site_label_1
_geom_angle_atom_site_label_2
_geom_angle_atom_site_label_3
_geom_angle
_geom_angle_site_symmetry_1
_geom_angle_site_symmetry_3
_geom_angle_publ_flag
F1 B1 F2 112.6(4) . . ?
F1 B1 O1 106.8(4) . . ?
F1 B1 O2 106.5(4) . . ?
F2 B1 O1 109.2(4) . . ?
F2 B1 O2 108.4(4) . . ?
O2 B1 O1 113.4(3) . . ?
C2 C1 H1 119.6 . . ?
C10 C1 H1 119.6 . . ?
C10 C1 C2 120.9(3) . . ?
C3 C2 C1 121.3(4) . . ?
C3 C2 C7 120.9(3) . . ?
C7 C2 C1 117.8(3) . . ?
C2 C3 H3 119.7 . . ?
C4 C3 C2 120.6(4) . . ?
C4 C3 H3 119.7 . . ?
C3 C4 H4 120.3 . . ?
C3 C4 C5 119.4(4) . . ?
C5 C4 H4 120.3 . . ?
C4 C5 H5 119.4 . . ?
C6 C5 C4 121.2(4) . . ?
C6 C5 H5 119.4 . . ?
C5 C6 H6 119.7 . . ?
C5 C6 C7 120.5(5) . . ?
C7 C6 H6 119.7 . . ?
C2 C7 C6 117.3(4) . . ?
C8 C7 C2 120.9(3) . . ?
C8 C7 C6 121.8(4) . . ?
C7 C8 H8 119.9 . . ?
C9 C8 C7 120.3(4) . . ?
C9 C8 H8 119.9 . . ?
C8 C9 H9 119.4 . . ?
C8 C9 C10 121.1(4) . . ?
C10 C9 H9 119.4 . . ?
C1 C10 C9 118.9(3) . . ?
C1 C10 C11 122.1(3) . . ?
C9 C10 C11 118.8(3) . . ?
C12 C11 C10 123.9(3) . . ?
O1 C11 C10 112.3(3) . . ?
O1 C11 C12 123.8(3) . . ?
C11 C12 C13 126.1(3) . . ?
C11 C12 C20 127.9(3) . . ?
C13 C12 C20 105.9(2) . . ?
C12 C13 H13 124.6 . . ?
C14 C13 C12 110.7(3) . . ?
C14 C13 H13 124.6 . . ?
C13 C14 C15 127.6(3) . . ?
C19 C14 C13 106.9(3) . . ?
C19 C14 C15 125.4(3) . . ?
C14 C15 C16 111.3(4) . . ?
C14 C15 C17 106.0(4) . . ?
C14 C15 C16' 115.4(5) . . ?
C14 C15 C17' 109.7(5) . . ?
C16 C15 C17 102.7(6) . . ?
C18 C15 C14 111.0(6) . . ?
C18 C15 C16 117.9(7) . . ?
C18 C15 C17 106.8(7) . . ?
C18 C15 C16' 40.2(6) . . ?
C18 C15 C17' 71.6(7) . . ?
C18 C15 C18' 136.4(7) . . ?
C16' C15 C16 133.2(6) . . ?
C16' C15 C17 67.2(7) . . ?
C16' C15 C17' 106.9(8) . . ?
C17' C15 C16 52.4(6) . . ?
C17' C15 C17 142.1(6) . . ?
C18' C15 C14 111.1(6) . . ?
C18' C15 C16 53.9(6) . . ?
C18' C15 C17 50.0(6) . . ?
C18' C15 C16' 109.0(8) . . ?
C18' C15 C17' 104.0(8) . . ?
C15 C16 H16A 109.5 . . ?
C15 C16 H16B 109.5 . . ?
C15 C16 H16C 109.5 . . ?
H16A C16 H16B 109.5 . . ?
H16A C16 H16C 109.5 . . ?
H16B C16 H16C 109.5 . . ?
C15 C17 H17A 109.5 . . ?
C15 C17 H17B 109.5 . . ?
C15 C17 H17C 109.5 . . ?
H17A C17 H17B 109.5 . . ?
H17A C17 H17C 109.5 . . ?
H17B C17 H17C 109.5 . . ?
C15 C18 H18A 109.5 . . ?
C15 C18 H18B 109.5 . . ?
C15 C18 H18C 109.5 . . ?
H18A C18 H18B 109.5 . . ?
H18A C18 H18C 109.5 . . ?
H18B C18 H18C 109.5 . . ?
C14 C19 H19 124.7 . . ?
C14 C19 C20 110.5(3) . . ?
C20 C19 H19 124.7 . . ?
C19 C20 C12 105.9(2) . . ?
C21 C20 C12 129.0(3) . . ?
C21 C20 C19 125.0(2) . . ?
C20 C21 C22 122.7(2) . . ?
O2 C21 C20 124.1(2) . . ?
O2 C21 C22 113.2(2) . . ?
C23 C22 C21 122.7(2) . . ?
C23 C22 C31 119.6(2) . . ?
C31 C22 C21 117.7(2) . . ?
C22 C23 H23 119.3 . . ?
C22 C23 C24 121.3(3) . . ?
C24 C23 H23 119.3 . . ?
C23 C24 C29 118.3(2) . . ?
C25 C24 C23 122.7(3) . . ?
C25 C24 C29 119.0(3) . . ?
C24 C25 H25 119.6 . . ?
C26 C25 C24 120.8(3) . . ?
C26 C25 H25 119.6 . . ?
C25 C26 H26 119.8 . . ?
C25 C26 C27 120.4(3) . . ?
C27 C26 H26 119.8 . . ?
C26 C27 H27 119.8 . . ?
C28 C27 C26 120.3(3) . . ?
C28 C27 H27 119.8 . . ?
C27 C28 H28 119.5 . . ?
C27 C28 C29 121.1(3) . . ?
C29 C28 H28 119.5 . . ?
C24 C29 C28 118.4(3) . . ?
C30 C29 C24 119.3(2) . . ?
C30 C29 C28 122.3(3) . . ?
C29 C30 H30 119.6 . . ?
C31 C30 C29 120.8(3) . . ?
C31 C30 H30 119.6 . . ?
C22 C31 H31 119.7 . . ?
C30 C31 C22 120.6(3) . . ?
C30 C31 H31 119.7 . . ?
C15 C16' H16D 109.5 . . ?
C15 C16' H16E 109.5 . . ?
C15 C16' H16F 109.5 . . ?
H16D C16' H16E 109.5 . . ?
H16D C16' H16F 109.5 . . ?
H16E C16' H16F 109.5 . . ?
C15 C17' H17D 109.5 . . ?
C15 C17' H17E 109.5 . . ?
C15 C17' H17F 109.5 . . ?
H17D C17' H17E 109.5 . . ?
H17D C17' H17F 109.5 . . ?
H17E C17' H17F 109.5 . . ?
C15 C18' H18D 109.5 . . ?
C15 C18' H18E 109.5 . . ?
C15 C18' H18F 109.5 . . ?
H18D C18' H18E 109.5 . . ?
H18D C18' H18F 109.5 . . ?
H18E C18' H18F 109.5 . . ?
C11 O1 B1 126.8(3) . . ?
C21 O2 B1 126.9(3) . . ?

loop_
_geom_bond_atom_site_label_1
_geom_bond_atom_site_label_2
_geom_bond_distance
_geom_bond_site_symmetry_2
_geom_bond_publ_flag
B1 F1 1.345(6) . ?
B1 F2 1.355(8) . ?
B1 O1 1.481(5) . ?
B1 O2 1.473(5) . ?
C1 H1 0.9300 . ?
C1 C2 1.440(4) . ?
C1 C10 1.357(5) . ?
C2 C3 1.387(5) . ?
C2 C7 1.398(5) . ?
C3 H3 0.9300 . ?
C3 C4 1.361(5) . ?
C4 H4 0.9300 . ?
C4 C5 1.426(7) . ?
C5 H5 0.9300 . ?
C5 C6 1.321(7) . ?
C6 H6 0.9300 . ?
C6 C7 1.455(5) . ?
C7 C8 1.384(6) . ?
C8 H8 0.9300 . ?
C8 C9 1.355(5) . ?
C9 H9 0.9300 . ?
C9 C10 1.424(5) . ?
C10 C11 1.472(4) . ?
C11 C12 1.400(4) . ?
C11 O1 1.300(4) . ?
C12 C13 1.405(4) . ?
C12 C20 1.466(4) . ?
C13 H13 0.9300 . ?
C13 C14 1.392(4) . ?
C14 C15 1.507(5) . ?
C14 C19 1.392(4) . ?
C15 C16 1.555(8) . ?
C15 C17 1.569(10) . ?
C15 C18 1.436(12) . ?
C15 C16' 1.531(13) . ?
C15 C17' 1.553(12) . ?
C15 C18' 1.499(15) . ?
C16 H16A 0.9600 . ?
C16 H16B 0.9600 . ?
C16 H16C 0.9600 . ?
C17 H17A 0.9600 . ?
C17 H17B 0.9600 . ?
C17 H17C 0.9600 . ?
C18 H18A 0.9600 . ?
C18 H18B 0.9600 . ?
C18 H18C 0.9600 . ?
C19 H19 0.9300 . ?
C19 C20 1.408(4) . ?
C20 C21 1.385(4) . ?
C21 C22 1.478(4) . ?
C21 O2 1.300(3) . ?
C22 C23 1.360(4) . ?
C22 C31 1.413(4) . ?
C23 H23 0.9300 . ?
C23 C24 1.416(4) . ?
C24 C25 1.408(4) . ?
C24 C29 1.418(4) . ?
C25 H25 0.9300 . ?
C25 C26 1.361(4) . ?
C26 H26 0.9300 . ?
C26 C27 1.406(5) . ?
C27 H27 0.9300 . ?
C27 C28 1.348(5) . ?
C28 H28 0.9300 . ?
C28 C29 1.424(4) . ?
C29 C30 1.403(4) . ?
C30 H30 0.9300 . ?
C30 C31 1.358(4) . ?
C31 H31 0.9300 . ?
C16' H16D 0.9600 . ?
C16' H16E 0.9600 . ?
C16' H16F 0.9600 . ?
C17' H17D 0.9600 . ?
C17' H17E 0.9600 . ?
C17' H17F 0.9600 . ?
C18' H18D 0.9600 . ?
C18' H18E 0.9600 . ?
C18' H18F 0.9600 . ?
